data_4342312
loop_
_publ_author_name
'Yuan, Li-Yong'
'Sun, Man'
'Mei, Lei'
'Wang, Lin'
'Zheng, Li-Rong'
'Gao, Zeng-Qiang'
'Zhang, Jing'
'Zhao, Yu-Liang'
'Chai, Zhi-Fang'
'Shi, Wei-Qun'

_publ_section_title
;
 New Insight of Coordination and Extraction of Uranium(VI) with N-Donating
 Ligands in Room Temperature Ionic Liquids:
 N,N'-Diethyl-N,N'-ditolyldipicolinamide as a Case Study.
;
_journal_issue 4
_journal_name_full 'Inorganic chemistry'
_journal_page_first 1992
_journal_page_last 1999
_journal_paper_doi 10.1021/ic502890w
_journal_volume 54
_journal_year 2015
_chemical_formula_sum 'C54 H54 F12 N8 O14 S4 U'
_chemical_formula_weight 1633.32
_chemical_name_systematic
; 
 ? 
;
_space_group_IT_number 14
_symmetry_cell_setting monoclinic
_symmetry_space_group_name_Hall '-P 2ybc'
_symmetry_space_group_name_H-M 'P 1 21/c 1'
_atom_sites_solution_hydrogens geom
_atom_sites_solution_primary direct
_atom_sites_solution_secondary difmap
_audit_creation_method SHELXL-97
_cell_angle_alpha 90.00
_cell_angle_beta 112.71(2)
_cell_angle_gamma 90.00
_cell_formula_units_Z 2
_cell_length_a 13.108(3)
_cell_length_b 14.162(3)
_cell_length_c 18.805(7)
_cell_measurement_temperature 293(2)
_cell_volume 3220.2(16)
_computing_structure_refinement 'SHELXL-97 (Sheldrick, 1997)'
_computing_structure_solution 'SHELXS-97 (Sheldrick, 1990)'
_diffrn_ambient_temperature 293(2)
_diffrn_measured_fraction_theta_full 0.997
_diffrn_measured_fraction_theta_max 0.997
_diffrn_radiation_monochromator graphite
_diffrn_radiation_source 'fine-focus sealed tube'
_diffrn_radiation_type MoK\a
_diffrn_radiation_wavelength 0.71073
_diffrn_reflns_av_R_equivalents 0.0358
_diffrn_reflns_av_sigmaI/netI 0.0328
_diffrn_reflns_limit_h_max 16
_diffrn_reflns_limit_h_min -15
_diffrn_reflns_limit_k_max 16
_diffrn_reflns_limit_k_min -17
_diffrn_reflns_limit_l_max 23
_diffrn_reflns_limit_l_min -23
_diffrn_reflns_number 24933
_diffrn_reflns_theta_full 26.16
_diffrn_reflns_theta_max 26.16
_diffrn_reflns_theta_min 1.86
_exptl_absorpt_coefficient_mu 2.752
_exptl_crystal_colour yellow
_exptl_crystal_density_diffrn 1.684
_exptl_crystal_density_method 'not measured'
_exptl_crystal_description block
_exptl_crystal_F_000 1620
_refine_diff_density_max 0.596
_refine_diff_density_min -0.377
_refine_diff_density_rms 0.074
_refine_ls_extinction_method none
_refine_ls_goodness_of_fit_ref 1.025
_refine_ls_hydrogen_treatment mixed
_refine_ls_matrix_type full
_refine_ls_number_parameters 421
_refine_ls_number_reflns 6427
_refine_ls_number_restraints 0
_refine_ls_restrained_S_all 1.025
_refine_ls_R_factor_all 0.0403
_refine_ls_R_factor_gt 0.0264
_refine_ls_shift/su_max 0.000
_refine_ls_shift/su_mean 0.000
_refine_ls_structure_factor_coef Fsqd
_refine_ls_weighting_details 'calc w=1/[\s^2^(Fo^2^)+(0.0271P)^2^+2.5274P] where P=(Fo^2^+2Fc^2^)/3'
_refine_ls_weighting_scheme calc
_refine_ls_wR_factor_gt 0.0589
_refine_ls_wR_factor_ref 0.0643
_reflns_number_gt 4943
_reflns_number_total 6427
_reflns_threshold_expression >2sigma(I)
_cod_data_source_file ic502890w_si_002.cif
_cod_data_source_block C1
_cod_depositor_comments 'Adding full bibliography for 4342312--4342313.cif.'
_cod_original_sg_symbol_H-M P21/c
_cod_database_code 4342312

loop_
_symmetry_equiv_pos_as_xyz
'x, y, z'
'-x, y+1/2, -z+1/2'
'-x, -y, -z'
'x, -y-1/2, z-1/2'

loop_
_atom_site_label
_atom_site_type_symbol
_atom_site_fract_x
_atom_site_fract_y
_atom_site_fract_z
_atom_site_U_iso_or_equiv
_atom_site_adp_type
_atom_site_occupancy
_atom_site_symmetry_multiplicity
_atom_site_calc_flag
_atom_site_refinement_flags
U1 U 0.0000 0.0000 0.0000 0.02406(6) Uani 1 2 d S
S1 S -0.28475(9) -0.32615(7) -0.32303(6) 0.0466(2) Uani 1 1 d .
S2 S -0.14022(8) -0.26636(7) -0.17653(6) 0.0425(2) Uani 1 1 d .
F1 F -0.2238(3) -0.1648(2) -0.35954(18) 0.0945(10) Uani 1 1 d .
F2 F -0.1762(3) -0.2844(3) -0.40878(17) 0.1030(11) Uani 1 1 d .
F3 F -0.3440(2) -0.2405(2) -0.45326(16) 0.0920(10) Uani 1 1 d .
F4 F -0.0749(2) -0.42292(18) -0.09751(14) 0.0717(7) Uani 1 1 d .
F5 F -0.1336(3) -0.3162(2) -0.04158(16) 0.0899(10) Uani 1 1 d .
F6 F -0.2474(2) -0.3952(2) -0.13536(19) 0.0882(9) Uani 1 1 d .
C1 C 0.0108(3) -0.0244(2) -0.18630(18) 0.0249(7) Uani 1 1 d .
C2 C -0.0063(3) 0.0030(2) -0.26118(18) 0.0306(7) Uani 1 1 d .
H2A H 0.0480 -0.0061 -0.2809 0.037 Uiso 1 1 calc R
C3 C -0.1067(3) 0.0442(3) -0.30531(19) 0.0344(8) Uani 1 1 d .
H3A H -0.1192 0.0661 -0.3546 0.041 Uiso 1 1 calc R
C4 C -0.1876(3) 0.0527(2) -0.27656(18) 0.0331(8) Uani 1 1 d .
H4A H -0.2571 0.0761 -0.3071 0.040 Uiso 1 1 calc R
C5 C -0.1638(3) 0.0260(2) -0.20111(18) 0.0262(7) Uani 1 1 d .
C6 C 0.1137(2) -0.0660(2) -0.12754(18) 0.0264(7) Uani 1 1 d .
C7 C -0.2353(3) 0.0374(3) -0.15586(19) 0.0325(8) Uani 1 1 d .
C8 C 0.1821(3) -0.1341(2) -0.22189(19) 0.0303(7) Uani 1 1 d .
C9 C 0.2564(3) -0.0961(2) -0.2498(2) 0.0371(8) Uani 1 1 d .
H9A H 0.3094 -0.0530 -0.2204 0.044 Uiso 1 1 calc R
C10 C 0.2516(3) -0.1224(3) -0.3215(2) 0.0400(9) Uani 1 1 d .
H10A H 0.3026 -0.0974 -0.3396 0.048 Uiso 1 1 calc R
C11 C 0.1725(3) -0.1852(3) -0.3673(2) 0.0375(8) Uani 1 1 d .
C12 C 0.1000(3) -0.2233(2) -0.3378(2) 0.0379(9) Uani 1 1 d .
H12A H 0.0471 -0.2664 -0.3673 0.046 Uiso 1 1 calc R
C13 C 0.1044(3) -0.1987(2) -0.26501(19) 0.0340(8) Uani 1 1 d .
H13A H 0.0555 -0.2256 -0.2458 0.041 Uiso 1 1 calc R
C14 C 0.1669(4) -0.2109(3) -0.4469(2) 0.0568(12) Uani 1 1 d .
H14A H 0.2235 -0.1774 -0.4572 0.085 Uiso 1 1 calc R
H14B H 0.0957 -0.1939 -0.4847 0.085 Uiso 1 1 calc R
H14C H 0.1780 -0.2776 -0.4493 0.085 Uiso 1 1 calc R
C15 C 0.2975(3) -0.1324(3) -0.0814(2) 0.0490(10) Uani 1 1 d .
H15A H 0.3569 -0.0979 -0.0884 0.059 Uiso 1 1 calc R
H15B H 0.2945 -0.1126 -0.0329 0.059 Uiso 1 1 calc R
C16 C 0.3214(4) -0.2345(3) -0.0782(3) 0.0741(15) Uani 1 1 d .
H16A H 0.3906 -0.2471 -0.0364 0.111 Uiso 1 1 calc R
H16B H 0.3256 -0.2541 -0.1259 0.111 Uiso 1 1 calc R
H16C H 0.2635 -0.2688 -0.0702 0.111 Uiso 1 1 calc R
C17 C -0.4135(3) 0.0335(3) -0.2678(2) 0.0396(9) Uani 1 1 d .
C18 C -0.4274(3) -0.0558(3) -0.2986(2) 0.0417(9) Uani 1 1 d .
H18A H -0.3879 -0.1065 -0.2695 0.050 Uiso 1 1 calc R
C19 C -0.5015(3) -0.0689(3) -0.3740(2) 0.0424(9) Uani 1 1 d .
H19A H -0.5114 -0.1291 -0.3954 0.051 Uiso 1 1 calc R
C20 C -0.5610(3) 0.0059(3) -0.41806(19) 0.0404(9) Uani 1 1 d .
C21 C -0.5431(3) 0.0950(3) -0.3860(2) 0.0437(9) Uani 1 1 d .
H21A H -0.5807 0.1461 -0.4156 0.052 Uiso 1 1 calc R
C22 C -0.4707(3) 0.1097(3) -0.3110(2) 0.0453(10) Uani 1 1 d .
H22A H -0.4604 0.1700 -0.2897 0.054 Uiso 1 1 calc R
C23 C -0.6462(3) -0.0097(3) -0.4990(2) 0.0535(11) Uani 1 1 d .
H23A H -0.6792 0.0496 -0.5205 0.080 Uiso 1 1 calc R
H23B H -0.7025 -0.0520 -0.4971 0.080 Uiso 1 1 calc R
H23C H -0.6110 -0.0367 -0.5305 0.080 Uiso 1 1 calc R
C24 C -0.4031(3) 0.0599(5) -0.1351(2) 0.0771(17) Uani 1 1 d .
H24A H -0.4740 0.0899 -0.1629 0.092 Uiso 1 1 calc R
H24B H -0.3604 0.1013 -0.0931 0.092 Uiso 1 1 calc R
C25 C -0.4218(4) -0.0310(5) -0.1028(3) 0.104(2) Uani 1 1 d .
H25A H -0.4603 -0.0196 -0.0693 0.156 Uiso 1 1 calc R
H25B H -0.3519 -0.0604 -0.0741 0.156 Uiso 1 1 calc R
H25C H -0.4653 -0.0720 -0.1441 0.156 Uiso 1 1 calc R
C26 C -0.2540(4) -0.2501(3) -0.3897(3) 0.0624(12) Uani 1 1 d .
C27 C -0.1504(4) -0.3550(3) -0.1089(3) 0.0562(11) Uani 1 1 d .
N1 N -0.0645(2) -0.00864(17) -0.15556(14) 0.0250(5) Uani 1 1 d .
N3 N -0.3442(2) 0.0484(3) -0.18777(16) 0.0460(8) Uani 1 1 d .
N2 N 0.1906(2) -0.1088(2) -0.14556(15) 0.0326(6) Uani 1 1 d .
N4 N -0.1712(3) -0.3265(2) -0.25201(19) 0.0534(9) Uani 1 1 d .
O1 O -0.04055(19) -0.11609(16) 0.00775(13) 0.0350(5) Uani 1 1 d .
O2 O 0.12444(18) -0.05749(17) -0.05904(12) 0.0333(5) Uani 1 1 d .
O3 O -0.18703(18) 0.03852(19) -0.08440(13) 0.0389(6) Uani 1 1 d .
O4 O -0.3748(2) -0.2819(2) -0.31194(18) 0.0678(9) Uani 1 1 d .
O5 O -0.3041(3) -0.41493(19) -0.36057(17) 0.0760(10) Uani 1 1 d .
O6 O -0.2155(2) -0.19397(19) -0.17686(17) 0.0629(8) Uani 1 1 d .
O7 O -0.0251(2) -0.2459(2) -0.14723(16) 0.0582(8) Uani 1 1 d .

loop_
_atom_site_aniso_label
_atom_site_aniso_U_11
_atom_site_aniso_U_22
_atom_site_aniso_U_33
_atom_site_aniso_U_23
_atom_site_aniso_U_13
_atom_site_aniso_U_12
U1 0.01905(9) 0.02982(9) 0.02264(8) -0.00027(8) 0.00730(6) 0.00379(8)
S1 0.0551(6) 0.0316(5) 0.0540(6) 0.0014(4) 0.0221(5) -0.0045(5)
S2 0.0410(5) 0.0386(5) 0.0518(6) 0.0023(4) 0.0224(5) -0.0010(4)
F1 0.104(2) 0.0589(18) 0.102(2) 0.0203(17) 0.0192(19) -0.0348(17)
F2 0.085(2) 0.162(3) 0.079(2) 0.014(2) 0.0510(18) -0.004(2)
F3 0.089(2) 0.091(2) 0.0655(18) 0.0339(16) -0.0030(16) -0.0108(17)
F4 0.100(2) 0.0545(16) 0.0656(16) 0.0150(13) 0.0370(16) 0.0135(15)
F5 0.152(3) 0.079(2) 0.0710(18) -0.0169(15) 0.078(2) -0.0211(19)
F6 0.086(2) 0.079(2) 0.124(3) -0.0107(18) 0.068(2) -0.0392(17)
C1 0.0245(16) 0.0234(17) 0.0270(16) -0.0035(12) 0.0103(13) -0.0035(12)
C2 0.0320(17) 0.0302(17) 0.0315(16) -0.0005(16) 0.0144(14) -0.0031(16)
C3 0.035(2) 0.039(2) 0.0274(17) 0.0059(15) 0.0106(15) 0.0000(16)
C4 0.0269(18) 0.037(2) 0.0297(17) 0.0024(15) 0.0049(15) 0.0021(15)
C5 0.0198(16) 0.0284(18) 0.0271(16) -0.0011(12) 0.0053(13) 0.0013(12)
C6 0.0223(16) 0.0284(17) 0.0298(17) -0.0036(13) 0.0113(14) -0.0004(13)
C7 0.0249(18) 0.0418(19) 0.0273(17) -0.0009(15) 0.0061(14) 0.0092(15)
C8 0.0271(18) 0.0324(19) 0.0334(18) -0.0044(15) 0.0138(15) 0.0023(15)
C9 0.0311(19) 0.040(2) 0.046(2) -0.0134(17) 0.0217(17) -0.0071(16)
C10 0.040(2) 0.040(2) 0.051(2) -0.0069(17) 0.0304(18) -0.0063(17)
C11 0.045(2) 0.036(2) 0.039(2) -0.0060(16) 0.0256(17) -0.0007(17)
C12 0.044(2) 0.034(2) 0.038(2) -0.0112(16) 0.0184(17) -0.0141(17)
C13 0.035(2) 0.0360(19) 0.0385(19) 0.0020(15) 0.0231(16) -0.0012(16)
C14 0.077(3) 0.060(3) 0.048(2) -0.015(2) 0.041(2) -0.019(2)
C15 0.041(2) 0.066(3) 0.041(2) -0.005(2) 0.0176(18) 0.018(2)
C16 0.089(4) 0.073(3) 0.055(3) 0.017(3) 0.022(3) 0.021(3)
C17 0.0191(17) 0.065(2) 0.0321(19) 0.0034(18) 0.0073(15) 0.0093(16)
C18 0.0258(19) 0.059(3) 0.041(2) 0.0083(19) 0.0143(17) 0.0082(18)
C19 0.033(2) 0.057(3) 0.039(2) 0.0023(18) 0.0150(17) -0.0016(18)
C20 0.0223(16) 0.067(3) 0.0327(17) 0.011(2) 0.0118(14) 0.0016(19)
C21 0.031(2) 0.054(3) 0.042(2) 0.0123(19) 0.0098(17) 0.0054(18)
C22 0.031(2) 0.056(3) 0.043(2) -0.0028(19) 0.0081(17) 0.0052(18)
C23 0.039(2) 0.079(3) 0.0344(19) 0.004(2) 0.0053(17) -0.011(2)
C24 0.031(2) 0.163(6) 0.039(2) -0.006(3) 0.0142(19) 0.028(3)
C25 0.057(3) 0.204(7) 0.063(3) -0.002(4) 0.035(3) -0.031(4)
C26 0.054(3) 0.064(3) 0.058(3) 0.017(2) 0.010(2) -0.008(2)
C27 0.066(3) 0.056(3) 0.062(3) -0.007(2) 0.042(2) -0.013(2)
N1 0.0227(13) 0.0266(14) 0.0262(12) -0.0021(12) 0.0099(11) 0.0005(12)
N3 0.0249(16) 0.081(2) 0.0289(15) -0.0012(16) 0.0064(13) 0.0159(16)
N2 0.0248(15) 0.0443(17) 0.0284(14) -0.0046(13) 0.0100(12) 0.0057(13)
N4 0.054(2) 0.057(2) 0.0471(19) 0.0043(17) 0.0169(17) 0.0167(18)
O1 0.0326(13) 0.0344(13) 0.0395(13) 0.0003(11) 0.0157(11) 0.0020(11)
O2 0.0284(12) 0.0464(15) 0.0254(12) 0.0005(10) 0.0108(10) 0.0094(11)
O3 0.0212(12) 0.0649(16) 0.0266(12) -0.0025(11) 0.0049(10) 0.0122(11)
O4 0.0391(17) 0.080(2) 0.085(2) -0.0213(18) 0.0246(16) -0.0099(15)
O5 0.126(3) 0.0339(16) 0.0605(19) -0.0029(14) 0.028(2) -0.0068(18)
O6 0.0564(18) 0.0461(17) 0.073(2) -0.0133(15) 0.0109(16) 0.0116(14)
O7 0.0416(16) 0.078(2) 0.0605(18) 0.0113(16) 0.0258(14) -0.0105(15)

loop_
_atom_type_symbol
_atom_type_description
_atom_type_scat_dispersion_real
_atom_type_scat_dispersion_imag
_atom_type_scat_source
C C 0.0033 0.0016 'International Tables Vol C Tables 4.2.6.8 and 6.1.1.4'
H H 0.0000 0.0000 'International Tables Vol C Tables 4.2.6.8 and 6.1.1.4'
F F 0.0171 0.0103 'International Tables Vol C Tables 4.2.6.8 and 6.1.1.4'
N N 0.0061 0.0033 'International Tables Vol C Tables 4.2.6.8 and 6.1.1.4'
O O 0.0106 0.0060 'International Tables Vol C Tables 4.2.6.8 and 6.1.1.4'
S S 0.1246 0.1234 'International Tables Vol C Tables 4.2.6.8 and 6.1.1.4'
U U -9.6767 9.6646 'International Tables Vol C Tables 4.2.6.8 and 6.1.1.4'

loop_
_geom_angle_atom_site_label_1
_geom_angle_atom_site_label_2
_geom_angle_atom_site_label_3
_geom_angle
_geom_angle_site_symmetry_1
_geom_angle_site_symmetry_3
O1 U1 O1 180.00(18) 3 .
O1 U1 O3 89.82(10) 3 .
O1 U1 O3 90.18(10) . .
O1 U1 O3 90.18(10) 3 3
O1 U1 O3 89.82(10) . 3
O3 U1 O3 180.00(12) . 3
O1 U1 O2 90.13(9) 3 3
O1 U1 O2 89.87(9) . 3
O3 U1 O2 62.35(8) . 3
O3 U1 O2 117.65(8) 3 3
O1 U1 O2 89.87(9) 3 .
O1 U1 O2 90.13(9) . .
O3 U1 O2 117.65(8) . .
O3 U1 O2 62.35(8) 3 .
O2 U1 O2 180.00(7) 3 .
O1 U1 N1 93.96(9) 3 3
O1 U1 N1 86.04(9) . 3
O3 U1 N1 120.87(8) . 3
O3 U1 N1 59.13(8) 3 3
O2 U1 N1 58.66(7) 3 3
O2 U1 N1 121.34(7) . 3
O1 U1 N1 86.04(9) 3 .
O1 U1 N1 93.96(9) . .
O3 U1 N1 59.13(8) . .
O3 U1 N1 120.87(8) 3 .
O2 U1 N1 121.34(7) 3 .
O2 U1 N1 58.66(7) . .
N1 U1 N1 180.00(11) 3 .
O5 S1 O4 117.7(2) . .
O5 S1 N4 110.5(2) . .
O4 S1 N4 116.40(19) . .
O5 S1 C26 103.2(2) . .
O4 S1 C26 105.0(2) . .
N4 S1 C26 101.5(2) . .
O6 S2 O7 119.06(18) . .
O6 S2 N4 116.78(18) . .
O7 S2 N4 109.07(18) . .
O6 S2 C27 105.2(2) . .
O7 S2 C27 102.82(19) . .
N4 S2 C27 101.18(19) . .
N1 C1 C2 122.1(3) . .
N1 C1 C6 110.6(3) . .
C2 C1 C6 127.1(3) . .
C3 C2 C1 117.9(3) . .
C3 C2 H2A 121.1 . .
C1 C2 H2A 121.1 . .
C4 C3 C2 120.2(3) . .
C4 C3 H3A 119.9 . .
C2 C3 H3A 119.9 . .
C3 C4 C5 118.6(3) . .
C3 C4 H4A 120.7 . .
C5 C4 H4A 120.7 . .
N1 C5 C4 122.2(3) . .
N1 C5 C7 109.9(3) . .
C4 C5 C7 127.6(3) . .
O2 C6 N2 120.9(3) . .
O2 C6 C1 115.8(3) . .
N2 C6 C1 123.2(3) . .
O3 C7 N3 119.7(3) . .
O3 C7 C5 116.5(3) . .
N3 C7 C5 123.7(3) . .
C13 C8 C9 120.3(3) . .
C13 C8 N2 120.5(3) . .
C9 C8 N2 119.1(3) . .
C10 C9 C8 119.6(3) . .
C10 C9 H9A 120.2 . .
C8 C9 H9A 120.2 . .
C9 C10 C11 121.6(3) . .
C9 C10 H10A 119.2 . .
C11 C10 H10A 119.2 . .
C12 C11 C10 117.8(3) . .
C12 C11 C14 121.6(3) . .
C10 C11 C14 120.5(3) . .
C11 C12 C13 121.6(3) . .
C11 C12 H12A 119.2 . .
C13 C12 H12A 119.2 . .
C8 C13 C12 119.0(3) . .
C8 C13 H13A 120.5 . .
C12 C13 H13A 120.5 . .
C11 C14 H14A 109.5 . .
C11 C14 H14B 109.5 . .
H14A C14 H14B 109.5 . .
C11 C14 H14C 109.5 . .
H14A C14 H14C 109.5 . .
H14B C14 H14C 109.5 . .
C16 C15 N2 111.8(4) . .
C16 C15 H15A 109.3 . .
N2 C15 H15A 109.3 . .
C16 C15 H15B 109.3 . .
N2 C15 H15B 109.3 . .
H15A C15 H15B 107.9 . .
C15 C16 H16A 109.5 . .
C15 C16 H16B 109.5 . .
H16A C16 H16B 109.5 . .
C15 C16 H16C 109.5 . .
H16A C16 H16C 109.5 . .
H16B C16 H16C 109.5 . .
C18 C17 C22 121.1(3) . .
C18 C17 N3 120.2(3) . .
C22 C17 N3 118.5(4) . .
C17 C18 C19 118.7(4) . .
C17 C18 H18A 120.6 . .
C19 C18 H18A 120.6 . .
C20 C19 C18 121.3(4) . .
C20 C19 H19A 119.3 . .
C18 C19 H19A 119.3 . .
C21 C20 C19 118.5(3) . .
C21 C20 C23 120.4(3) . .
C19 C20 C23 121.0(4) . .
C20 C21 C22 121.3(4) . .
C20 C21 H21A 119.3 . .
C22 C21 H21A 119.3 . .
C21 C22 C17 119.0(4) . .
C21 C22 H22A 120.5 . .
C17 C22 H22A 120.5 . .
C20 C23 H23A 109.5 . .
C20 C23 H23B 109.5 . .
H23A C23 H23B 109.5 . .
C20 C23 H23C 109.5 . .
H23A C23 H23C 109.5 . .
H23B C23 H23C 109.5 . .
N3 C24 C25 112.9(5) . .
N3 C24 H24A 109.0 . .
C25 C24 H24A 109.0 . .
N3 C24 H24B 109.0 . .
C25 C24 H24B 109.0 . .
H24A C24 H24B 107.8 . .
C24 C25 H25A 109.5 . .
C24 C25 H25B 109.5 . .
H25A C25 H25B 109.5 . .
C24 C25 H25C 109.5 . .
H25A C25 H25C 109.5 . .
H25B C25 H25C 109.5 . .
F2 C26 F3 108.1(4) . .
F2 C26 F1 108.8(4) . .
F3 C26 F1 107.9(4) . .
F2 C26 S1 112.1(3) . .
F3 C26 S1 109.1(3) . .
F1 C26 S1 110.8(3) . .
F6 C27 F5 109.0(4) . .
F6 C27 F4 107.4(4) . .
F5 C27 F4 107.9(4) . .
F6 C27 S2 110.9(3) . .
F5 C27 S2 110.6(3) . .
F4 C27 S2 110.9(3) . .
C1 N1 C5 118.6(3) . .
C1 N1 U1 119.78(19) . .
C5 N1 U1 119.50(19) . .
C7 N3 C17 126.0(3) . .
C7 N3 C24 117.3(3) . .
C17 N3 C24 115.7(3) . .
C6 N2 C8 126.4(3) . .
C6 N2 C15 117.7(3) . .
C8 N2 C15 115.9(3) . .
S2 N4 S1 126.7(2) . .
C6 O2 U1 132.4(2) . .
C7 O3 U1 132.1(2) . .

loop_
_geom_bond_atom_site_label_1
_geom_bond_atom_site_label_2
_geom_bond_distance
_geom_bond_site_symmetry_2
U1 O1 1.751(2) 3
U1 O1 1.751(2) .
U1 O3 2.413(2) .
U1 O3 2.413(2) 3
U1 O2 2.440(2) 3
U1 O2 2.440(2) .
U1 N1 2.716(3) 3
U1 N1 2.716(3) .
S1 O5 1.416(3) .
S1 O4 1.421(3) .
S1 N4 1.569(3) .
S1 C26 1.813(5) .
S2 O6 1.421(3) .
S2 O7 1.423(3) .
S2 N4 1.568(4) .
S2 C27 1.828(4) .
F1 C26 1.327(5) .
F2 C26 1.299(6) .
F3 C26 1.323(5) .
F4 C27 1.337(5) .
F5 C27 1.318(5) .
F6 C27 1.304(5) .
C1 N1 1.342(4) .
C1 C2 1.393(4) .
C1 C6 1.495(4) .
C2 C3 1.385(5) .
C2 H2A 0.9300 .
C3 C4 1.369(5) .
C3 H3A 0.9300 .
C4 C5 1.383(4) .
C4 H4A 0.9300 .
C5 N1 1.344(4) .
C5 C7 1.498(5) .
C6 O2 1.246(4) .
C6 N2 1.328(4) .
C7 O3 1.245(4) .
C7 N3 1.327(4) .
C8 C13 1.377(5) .
C8 C9 1.382(5) .
C8 N2 1.441(4) .
C9 C10 1.376(5) .
C9 H9A 0.9300 .
C10 C11 1.385(5) .
C10 H10A 0.9300 .
C11 C12 1.381(5) .
C11 C14 1.515(5) .
C12 C13 1.392(5) .
C12 H12A 0.9300 .
C13 H13A 0.9300 .
C14 H14A 0.9600 .
C14 H14B 0.9600 .
C14 H14C 0.9600 .
C15 C16 1.477(6) .
C15 N2 1.492(4) .
C15 H15A 0.9700 .
C15 H15B 0.9700 .
C16 H16A 0.9600 .
C16 H16B 0.9600 .
C16 H16C 0.9600 .
C17 C18 1.373(6) .
C17 C22 1.384(5) .
C17 N3 1.442(4) .
C18 C19 1.387(5) .
C18 H18A 0.9300 .
C19 C20 1.385(5) .
C19 H19A 0.9300 .
C20 C21 1.379(5) .
C20 C23 1.516(5) .
C21 C22 1.380(5) .
C21 H21A 0.9300 .
C22 H22A 0.9300 .
C23 H23A 0.9600 .
C23 H23B 0.9600 .
C23 H23C 0.9600 .
C24 N3 1.481(5) .
C24 C25 1.484(8) .
C24 H24A 0.9700 .
C24 H24B 0.9700 .
C25 H25A 0.9600 .
C25 H25B 0.9600 .
C25 H25C 0.9600 .

loop_
_geom_torsion_atom_site_label_1
_geom_torsion_atom_site_label_2
_geom_torsion_atom_site_label_3
_geom_torsion_atom_site_label_4
_geom_torsion
_geom_torsion_site_symmetry_1
N1 C1 C2 C3 -2.7(5) .
C6 C1 C2 C3 -177.1(3) .
C1 C2 C3 C4 -3.2(5) .
C2 C3 C4 C5 4.7(5) .
C3 C4 C5 N1 -0.5(5) .
C3 C4 C5 C7 173.9(3) .
N1 C1 C6 O2 -17.0(4) .
C2 C1 C6 O2 157.9(3) .
N1 C1 C6 N2 163.7(3) .
C2 C1 C6 N2 -21.4(5) .
N1 C5 C7 O3 18.3(4) .
C4 C5 C7 O3 -156.7(3) .
N1 C5 C7 N3 -163.5(3) .
C4 C5 C7 N3 21.5(6) .
C13 C8 C9 C10 0.8(5) .
N2 C8 C9 C10 177.7(3) .
C8 C9 C10 C11 1.1(6) .
C9 C10 C11 C12 -2.0(6) .
C9 C10 C11 C14 178.3(4) .
C10 C11 C12 C13 1.0(6) .
C14 C11 C12 C13 -179.2(4) .
C9 C8 C13 C12 -1.6(5) .
N2 C8 C13 C12 -178.5(3) .
C11 C12 C13 C8 0.7(5) .
C22 C17 C18 C19 -0.9(5) .
N3 C17 C18 C19 174.8(3) .
C17 C18 C19 C20 -0.1(5) .
C18 C19 C20 C21 1.6(5) .
C18 C19 C20 C23 -176.7(3) .
C19 C20 C21 C22 -2.2(5) .
C23 C20 C21 C22 176.2(3) .
C20 C21 C22 C17 1.3(6) .
C18 C17 C22 C21 0.3(6) .
N3 C17 C22 C21 -175.5(3) .
O5 S1 C26 F2 -52.6(4) .
O4 S1 C26 F2 -176.5(3) .
N4 S1 C26 F2 61.9(4) .
O5 S1 C26 F3 67.0(4) .
O4 S1 C26 F3 -56.9(4) .
N4 S1 C26 F3 -178.5(3) .
O5 S1 C26 F1 -174.3(3) .
O4 S1 C26 F1 61.8(4) .
N4 S1 C26 F1 -59.8(4) .
O6 S2 C27 F6 67.0(3) .
O7 S2 C27 F6 -167.7(3) .
N4 S2 C27 F6 -55.0(3) .
O6 S2 C27 F5 -54.1(4) .
O7 S2 C27 F5 71.2(4) .
N4 S2 C27 F5 -176.0(3) .
O6 S2 C27 F4 -173.8(3) .
O7 S2 C27 F4 -48.5(3) .
N4 S2 C27 F4 64.3(3) .
C2 C1 N1 C5 6.9(4) .
C6 C1 N1 C5 -177.9(3) .
C2 C1 N1 U1 -156.4(2) .
C6 C1 N1 U1 18.7(3) .
C4 C5 N1 C1 -5.3(5) .
C7 C5 N1 C1 179.5(3) .
C4 C5 N1 U1 158.1(2) .
C7 C5 N1 U1 -17.2(3) .
O1 U1 N1 C1 80.5(2) 3
O1 U1 N1 C1 -99.5(2) .
O3 U1 N1 C1 172.7(2) .
O3 U1 N1 C1 -7.3(2) 3
O2 U1 N1 C1 168.3(2) 3
O2 U1 N1 C1 -11.7(2) .
N1 U1 N1 C1 -70(48) 3
O1 U1 N1 C5 -82.7(2) 3
O1 U1 N1 C5 97.3(2) .
O3 U1 N1 C5 9.5(2) .
O3 U1 N1 C5 -170.5(2) 3
O2 U1 N1 C5 5.1(2) 3
O2 U1 N1 C5 -174.9(2) .
N1 U1 N1 C5 127(48) 3
O3 C7 N3 C17 -169.2(4) .
C5 C7 N3 C17 12.7(6) .
O3 C7 N3 C24 -1.2(6) .
C5 C7 N3 C24 -179.4(4) .
C18 C17 N3 C7 67.3(5) .
C22 C17 N3 C7 -116.8(4) .
C18 C17 N3 C24 -100.8(5) .
C22 C17 N3 C24 75.0(5) .
C25 C24 N3 C7 -79.6(5) .
C25 C24 N3 C17 89.6(5) .
O2 C6 N2 C8 171.3(3) .
C1 C6 N2 C8 -9.4(5) .
O2 C6 N2 C15 -9.5(5) .
C1 C6 N2 C15 169.8(3) .
C13 C8 N2 C6 -63.5(5) .
C9 C8 N2 C6 119.6(4) .
C13 C8 N2 C15 117.3(4) .
C9 C8 N2 C15 -59.6(4) .
C16 C15 N2 C6 121.9(4) .
C16 C15 N2 C8 -58.9(5) .
O6 S2 N4 S1 -10.4(4) .
O7 S2 N4 S1 -149.0(3) .
C27 S2 N4 S1 103.1(3) .
O5 S1 N4 S2 -151.2(3) .
O4 S1 N4 S2 -13.4(4) .
C26 S1 N4 S2 99.9(3) .
N2 C6 O2 U1 -173.0(2) .
C1 C6 O2 U1 7.7(4) .
O1 U1 O2 C6 -84.0(3) 3
O1 U1 O2 C6 96.0(3) .
O3 U1 O2 C6 5.7(3) .
O3 U1 O2 C6 -174.3(3) 3
O2 U1 O2 C6 -5(100) 3
N1 U1 O2 C6 -178.6(3) 3
N1 U1 O2 C6 1.4(3) .
N3 C7 O3 U1 169.8(3) .
C5 C7 O3 U1 -11.9(5) .
O1 U1 O3 C7 87.6(3) 3
O1 U1 O3 C7 -92.4(3) .
O3 U1 O3 C7 -4(46) 3
O2 U1 O3 C7 177.8(4) 3
O2 U1 O3 C7 -2.2(4) .
N1 U1 O3 C7 -177.9(3) 3
N1 U1 O3 C7 2.1(3) .
